data_4067701
loop_
_publ_author_name
'Romain, Charles'
'Brelot, Lydia'
'Bellemin-Laponnaz, St\'ephane'
'Dagorne, Samuel'

_publ_section_title
;
 Synthesis and Structural Characterization of a Novel Family of Titanium
 Complexes Bearing a Tridentate Bis-phenolate-N-heterocyclic Carbene
 Dianionic Ligand and Their Use in the Controlled ROP ofrac-Lactide
;
_journal_issue 5
_journal_name_full Organometallics
_journal_page_first 1191
_journal_paper_doi 10.1021/om901084n
_journal_volume 29
_journal_year 2010
_chemical_formula_moiety 'C38 H59 Cl N2 O4 Ti'
_chemical_formula_sum 'C38 H59 Cl N2 O4 Ti'
_chemical_formula_weight 691.22
_chemical_name_systematic
;
 ?
;
_space_group_IT_number 14
_symmetry_cell_setting monoclinic
_symmetry_space_group_name_Hall '-P 2ybc'
_symmetry_space_group_name_H-M 'P 1 21/c 1'
_atom_sites_solution_hydrogens geom
_atom_sites_solution_primary direct
_atom_sites_solution_secondary difmap
_audit_creation_method SHELXL-97
_cell_angle_alpha 90.00
_cell_angle_beta 98.8160(10)
_cell_angle_gamma 90.00
_cell_formula_units_Z 4
_cell_length_a 14.0186(6)
_cell_length_b 16.1746(7)
_cell_length_c 17.1108(8)
_cell_measurement_reflns_used 9892
_cell_measurement_temperature 173(2)
_cell_measurement_theta_max 27.36
_cell_measurement_theta_min 2.62
_cell_volume 3834.0(3)
_computing_cell_refinement 'Bruker SAINT'
_computing_data_collection 'Bruker APEX2'
_computing_data_reduction 'Bruker SAINT'
_computing_molecular_graphics 'Bruker SHELXTL'
_computing_publication_material 'Bruker SHELXTL'
_computing_structure_refinement 'SHELXL-97 (Sheldrick, 1997)'
_computing_structure_solution 'SHELXS-97 (Sheldrick, 2008)'
_diffrn_ambient_temperature 173(2)
_diffrn_measured_fraction_theta_full 0.993
_diffrn_measured_fraction_theta_max 0.993
_diffrn_measurement_device_type 'Bruker APEX-II CCD'
_diffrn_measurement_method '\f and \w scans'
_diffrn_radiation_monochromator graphite
_diffrn_radiation_source 'fine-focus sealed tube'
_diffrn_radiation_type MoK\a
_diffrn_radiation_wavelength 0.71073
_diffrn_reflns_av_R_equivalents 0.0397
_diffrn_reflns_av_sigmaI/netI 0.0404
_diffrn_reflns_limit_h_max 18
_diffrn_reflns_limit_h_min -18
_diffrn_reflns_limit_k_max 20
_diffrn_reflns_limit_k_min -20
_diffrn_reflns_limit_l_max 22
_diffrn_reflns_limit_l_min -21
_diffrn_reflns_number 34326
_diffrn_reflns_theta_full 27.46
_diffrn_reflns_theta_max 27.46
_diffrn_reflns_theta_min 1.74
_exptl_absorpt_coefficient_mu 0.332
_exptl_absorpt_correction_T_max 0.9366
_exptl_absorpt_correction_T_min 0.9070
_exptl_absorpt_correction_type multi-scan
_exptl_absorpt_process_details sadabs
_exptl_crystal_colour orange
_exptl_crystal_density_diffrn 1.198
_exptl_crystal_density_method 'not measured'
_exptl_crystal_description prism
_exptl_crystal_F_000 1488
_exptl_crystal_size_max 0.30
_exptl_crystal_size_mid 0.25
_exptl_crystal_size_min 0.20
_refine_diff_density_max 2.230
_refine_diff_density_min -1.417
_refine_diff_density_rms 0.080
_refine_ls_extinction_method none
_refine_ls_goodness_of_fit_ref 1.037
_refine_ls_hydrogen_treatment constr
_refine_ls_matrix_type full
_refine_ls_number_parameters 417
_refine_ls_number_reflns 8713
_refine_ls_number_restraints 0
_refine_ls_restrained_S_all 1.037
_refine_ls_R_factor_all 0.0952
_refine_ls_R_factor_gt 0.0645
_refine_ls_shift/su_max 0.001
_refine_ls_shift/su_mean 0.000
_refine_ls_structure_factor_coef Fsqd
_refine_ls_weighting_details 'calc w=1/[\s^2^(Fo^2^)+(0.0701P)^2^+7.8192P] where P=(Fo^2^+2Fc^2^)/3'
_refine_ls_weighting_scheme calc
_refine_ls_wR_factor_gt 0.1561
_refine_ls_wR_factor_ref 0.1757
_reflns_number_gt 6303
_reflns_number_total 8713
_reflns_threshold_expression I>2sigma(I)
_cod_data_source_file om901084n_si_002.cif
_cod_data_source_block rwcr100127_01
_cod_depositor_comments
;
The following automatic conversions were performed:

'_symmetry_cell_setting' value 'Monoclinic' changed to 'monoclinic'
according to /home/saulius/struct/CIF-dictionaries/cif_core.dic
dictionary named 'cif_core.dic' version 2.4.1 from 2010-06-29.

Automatic conversion script
Id: cif_fix_values 1715 2011-07-08 13:25:40Z adriana 
;
_cod_original_sg_symbol_Hall '-P 2ybc  '
_cod_original_sg_symbol_H-M 'P 21/c  '
_cod_database_code 4067701

loop_
_symmetry_equiv_pos_as_xyz
'x, y, z'
'-x, y+1/2, -z+1/2'
'-x, -y, -z'
'x, -y-1/2, z-1/2'

loop_
_atom_site_label
_atom_site_type_symbol
_atom_site_fract_x
_atom_site_fract_y
_atom_site_fract_z
_atom_site_U_iso_or_equiv
_atom_site_adp_type
_atom_site_occupancy
_atom_site_symmetry_multiplicity
_atom_site_calc_flag
_atom_site_refinement_flags
C1 C 0.8010(4) 0.9243(3) 0.2622(4) 0.0769(10) Uani 1 1 d .
H1 H 0.8195 0.9474 0.3166 0.092 Uiso 1 1 calc R
C2 C 0.7987(4) 1.0004(3) 0.2179(4) 0.0769(10) Uani 1 1 d .
H2A H 0.8575 1.0323 0.2359 0.115 Uiso 1 1 calc R
H2B H 0.7421 1.0328 0.2262 0.115 Uiso 1 1 calc R
H2C H 0.7951 0.9877 0.1615 0.115 Uiso 1 1 calc R
C3 C 0.7180(3) 0.8823(3) 0.2737(4) 0.0769(10) Uani 1 1 d .
H3A H 0.6890 0.8561 0.2240 0.115 Uiso 1 1 calc R
H3B H 0.6718 0.9213 0.2909 0.115 Uiso 1 1 calc R
H3C H 0.7344 0.8397 0.3143 0.115 Uiso 1 1 calc R
C4 C 1.12441(19) 0.77310(16) 0.34351(16) 0.0187(5) Uani 1 1 d .
C5 C 1.09293(19) 0.69921(16) 0.37435(15) 0.0181(5) Uani 1 1 d .
C6 C 1.1547(2) 0.65269(17) 0.42936(16) 0.0208(6) Uani 1 1 d .
H6 H 1.1317 0.6032 0.4499 0.025 Uiso 1 1 calc R
C7 C 1.2492(2) 0.67776(17) 0.45435(16) 0.0201(5) Uani 1 1 d .
C8 C 1.2779(2) 0.75319(17) 0.42560(16) 0.0218(6) Uani 1 1 d .
H8 H 1.3420 0.7716 0.4433 0.026 Uiso 1 1 calc R
C9 C 1.2182(2) 0.80293(17) 0.37259(16) 0.0199(5) Uani 1 1 d .
C10 C 1.3198(2) 0.62539(18) 0.51126(17) 0.0228(6) Uani 1 1 d .
C11 C 1.2683(2) 0.55410(19) 0.54631(19) 0.0310(7) Uani 1 1 d .
H11A H 1.2395 0.5172 0.5037 0.047 Uiso 1 1 calc R
H11B H 1.2175 0.5763 0.5739 0.047 Uiso 1 1 calc R
H11C H 1.3150 0.5232 0.5838 0.047 Uiso 1 1 calc R
C12 C 1.3968(2) 0.5892(2) 0.4665(2) 0.0354(7) Uani 1 1 d .
H12A H 1.3662 0.5519 0.4249 0.053 Uiso 1 1 calc R
H12B H 1.4443 0.5584 0.5034 0.053 Uiso 1 1 calc R
H12C H 1.4293 0.6342 0.4426 0.053 Uiso 1 1 calc R
C13 C 1.3692(2) 0.6789(2) 0.57984(18) 0.0308(7) Uani 1 1 d .
H13A H 1.4135 0.6446 0.6161 0.046 Uiso 1 1 calc R
H13B H 1.3202 0.7028 0.6082 0.046 Uiso 1 1 calc R
H13C H 1.4055 0.7233 0.5589 0.046 Uiso 1 1 calc R
C14 C 1.2508(2) 0.88852(17) 0.34863(17) 0.0238(6) Uani 1 1 d .
C15 C 1.2555(2) 0.8906(2) 0.25921(19) 0.0320(7) Uani 1 1 d .
H15A H 1.2988 0.8469 0.2461 0.048 Uiso 1 1 calc R
H15B H 1.2800 0.9445 0.2451 0.048 Uiso 1 1 calc R
H15C H 1.1908 0.8818 0.2296 0.048 Uiso 1 1 calc R
C16 C 1.1809(3) 0.95539(19) 0.3688(2) 0.0381(8) Uani 1 1 d .
H16A H 1.1160 0.9440 0.3406 0.057 Uiso 1 1 calc R
H16B H 1.2024 1.0096 0.3528 0.057 Uiso 1 1 calc R
H16C H 1.1797 0.9553 0.4259 0.057 Uiso 1 1 calc R
C17 C 1.3517(2) 0.9111(2) 0.3914(2) 0.0380(8) Uani 1 1 d .
H17A H 1.3526 0.9074 0.4487 0.057 Uiso 1 1 calc R
H17B H 1.3677 0.9676 0.3774 0.057 Uiso 1 1 calc R
H17C H 1.3992 0.8726 0.3756 0.057 Uiso 1 1 calc R
C18 C 0.7671(2) 0.70732(17) 0.16499(17) 0.0219(6) Uani 1 1 d .
C19 C 0.76365(19) 0.66729(17) 0.23752(16) 0.0199(5) Uani 1 1 d .
C20 C 0.6780(2) 0.63251(17) 0.25385(17) 0.0216(6) Uani 1 1 d .
H20 H 0.6764 0.6081 0.3041 0.026 Uiso 1 1 calc R
C21 C 0.5949(2) 0.63293(17) 0.19793(17) 0.0217(6) Uani 1 1 d .
C22 C 0.6029(2) 0.66582(18) 0.12355(17) 0.0244(6) Uani 1 1 d .
H22 H 0.5481 0.6631 0.0834 0.029 Uiso 1 1 calc R
C23 C 0.6866(2) 0.70226(18) 0.10518(17) 0.0239(6) Uani 1 1 d .
C24 C 0.6902(2) 0.7380(2) 0.02199(18) 0.0323(7) Uani 1 1 d .
C25 C 0.7805(3) 0.7079(3) -0.0101(2) 0.0479(10) Uani 1 1 d .
H25A H 0.7815 0.6473 -0.0105 0.072 Uiso 1 1 calc R
H25B H 0.8383 0.7285 0.0238 0.072 Uiso 1 1 calc R
H25C H 0.7794 0.7286 -0.0640 0.072 Uiso 1 1 calc R
C26 C 0.6909(3) 0.8331(2) 0.0264(2) 0.0471(10) Uani 1 1 d .
H26A H 0.6880 0.8561 -0.0269 0.071 Uiso 1 1 calc R
H26B H 0.7503 0.8517 0.0596 0.071 Uiso 1 1 calc R
H26C H 0.6349 0.8522 0.0494 0.071 Uiso 1 1 calc R
C27 C 0.6020(3) 0.7108(3) -0.03708(19) 0.0418(9) Uani 1 1 d .
H27A H 0.5972 0.6503 -0.0370 0.063 Uiso 1 1 calc R
H27B H 0.6092 0.7299 -0.0902 0.063 Uiso 1 1 calc R
H27C H 0.5434 0.7348 -0.0217 0.063 Uiso 1 1 calc R
C28 C 0.4977(2) 0.60383(19) 0.21910(18) 0.0263(6) Uani 1 1 d .
C29 C 0.4507(2) 0.6769(2) 0.2556(2) 0.0377(8) Uani 1 1 d .
H29A H 0.3877 0.6599 0.2684 0.057 Uiso 1 1 calc R
H29B H 0.4419 0.7228 0.2179 0.057 Uiso 1 1 calc R
H29C H 0.4923 0.6946 0.3040 0.057 Uiso 1 1 calc R
C30 C 0.4295(2) 0.5743(2) 0.1455(2) 0.0382(8) Uani 1 1 d .
H30A H 0.3697 0.5532 0.1613 0.057 Uiso 1 1 calc R
H30B H 0.4607 0.5302 0.1194 0.057 Uiso 1 1 calc R
H30C H 0.4144 0.6207 0.1088 0.057 Uiso 1 1 calc R
C31 C 0.5111(2) 0.5325(2) 0.2789(2) 0.0388(8) Uani 1 1 d .
H31A H 0.5490 0.5518 0.3285 0.058 Uiso 1 1 calc R
H31B H 0.5450 0.4869 0.2575 0.058 Uiso 1 1 calc R
H31C H 0.4477 0.5134 0.2890 0.058 Uiso 1 1 calc R
C32 C 0.9309(2) 0.70198(17) 0.29534(16) 0.0211(6) Uani 1 1 d .
C33 C 0.8546(2) 0.59716(18) 0.35756(17) 0.0236(6) Uani 1 1 d .
H33A H 0.8372 0.5417 0.3353 0.028 Uiso 1 1 calc R
H33B H 0.8119 0.6111 0.3967 0.028 Uiso 1 1 calc R
C34 C 0.9601(2) 0.60077(18) 0.39447(18) 0.0257(6) Uani 1 1 d .
H34A H 0.9671 0.6112 0.4521 0.031 Uiso 1 1 calc R
H34B H 0.9941 0.5489 0.3851 0.031 Uiso 1 1 calc R
C35 C 0.9997(3) 0.6224(2) 0.1332(3) 0.0504(10) Uani 1 1 d .
H35A H 0.9286 0.6248 0.1183 0.061 Uiso 1 1 calc R
H35B H 1.0162 0.5777 0.1724 0.061 Uiso 1 1 calc R
C36 C 1.0472(4) 0.6088(4) 0.0626(4) 0.089(2) Uani 1 1 d .
H36A H 1.0084 0.6329 0.0148 0.107 Uiso 1 1 calc R
H36B H 1.0562 0.5490 0.0536 0.107 Uiso 1 1 calc R
C37 C 1.1432(4) 0.6521(3) 0.0818(3) 0.0760(16) Uani 1 1 d .
H37A H 1.1955 0.6116 0.0980 0.091 Uiso 1 1 calc R
H37B H 1.1582 0.6830 0.0352 0.091 Uiso 1 1 calc R
C38 C 1.1336(3) 0.7092(3) 0.1473(3) 0.0472(9) Uani 1 1 d .
H38A H 1.1809 0.6951 0.1944 0.057 Uiso 1 1 calc R
H38B H 1.1453 0.7668 0.1317 0.057 Uiso 1 1 calc R
N1 N 0.99674(16) 0.67129(14) 0.35255(13) 0.0189(5) Uani 1 1 d .
N2 N 0.84804(16) 0.66029(14) 0.29442(13) 0.0202(5) Uani 1 1 d .
O1 O 0.88336(16) 0.87689(14) 0.25820(14) 0.0349(5) Uani 1 1 d .
O2 O 1.06543(14) 0.81470(12) 0.28829(11) 0.0216(4) Uani 1 1 d .
O3 O 0.84652(14) 0.74897(14) 0.15427(12) 0.0284(5) Uani 1 1 d .
O4 O 1.03711(16) 0.70073(13) 0.16451(14) 0.0326(5) Uani 1 1 d .
Cl1 Cl 0.99628(6) 0.88394(5) 0.11100(5) 0.0351(2) Uani 1 1 d .
Ti1 Ti 0.95307(4) 0.80199(3) 0.21586(3) 0.02662(15) Uani 1 1 d .

loop_
_atom_site_aniso_label
_atom_site_aniso_U_11
_atom_site_aniso_U_22
_atom_site_aniso_U_33
_atom_site_aniso_U_23
_atom_site_aniso_U_13
_atom_site_aniso_U_12
C1 0.0539(16) 0.0517(16) 0.132(3) 0.0330(17) 0.0352(18) 0.0213(13)
C2 0.0539(16) 0.0517(16) 0.132(3) 0.0330(17) 0.0352(18) 0.0213(13)
C3 0.0539(16) 0.0517(16) 0.132(3) 0.0330(17) 0.0352(18) 0.0213(13)
C4 0.0190(13) 0.0171(12) 0.0203(13) 0.0027(10) 0.0039(10) 0.0019(10)
C5 0.0167(12) 0.0181(12) 0.0190(12) 0.0022(10) 0.0012(10) -0.0020(10)
C6 0.0241(14) 0.0175(13) 0.0204(13) 0.0045(10) 0.0015(11) -0.0019(11)
C7 0.0203(13) 0.0210(13) 0.0186(13) 0.0014(10) 0.0015(11) 0.0024(11)
C8 0.0202(13) 0.0213(13) 0.0229(14) 0.0013(11) 0.0003(11) -0.0031(11)
C9 0.0215(13) 0.0185(13) 0.0201(13) 0.0017(10) 0.0045(11) -0.0026(11)
C10 0.0207(14) 0.0226(14) 0.0237(14) 0.0052(11) -0.0010(11) 0.0019(11)
C11 0.0328(17) 0.0254(15) 0.0321(16) 0.0128(13) -0.0044(13) -0.0007(13)
C12 0.0297(17) 0.0378(18) 0.0378(18) 0.0031(15) 0.0023(14) 0.0109(14)
C13 0.0314(16) 0.0325(16) 0.0253(15) 0.0047(13) -0.0052(13) -0.0017(13)
C14 0.0246(14) 0.0192(13) 0.0268(15) 0.0053(11) 0.0019(12) -0.0049(11)
C15 0.0329(17) 0.0327(17) 0.0300(16) 0.0105(13) 0.0031(13) -0.0088(14)
C16 0.044(2) 0.0181(14) 0.053(2) 0.0016(14) 0.0115(17) -0.0012(14)
C17 0.0357(18) 0.0317(17) 0.043(2) 0.0128(15) -0.0064(15) -0.0150(14)
C18 0.0190(13) 0.0229(14) 0.0237(14) 0.0050(11) 0.0030(11) -0.0007(11)
C19 0.0166(13) 0.0188(13) 0.0234(13) 0.0027(11) -0.0001(11) -0.0007(10)
C20 0.0207(13) 0.0201(13) 0.0235(14) 0.0034(11) 0.0018(11) -0.0008(11)
C21 0.0179(13) 0.0199(13) 0.0269(14) 0.0013(11) 0.0018(11) -0.0002(11)
C22 0.0184(13) 0.0272(15) 0.0257(14) 0.0028(12) -0.0029(11) -0.0005(11)
C23 0.0239(14) 0.0252(14) 0.0222(14) 0.0059(11) 0.0019(11) -0.0009(12)
C24 0.0261(16) 0.0471(19) 0.0221(15) 0.0127(14) -0.0012(12) -0.0018(14)
C25 0.0354(19) 0.083(3) 0.0262(17) 0.0099(18) 0.0068(15) 0.0017(19)
C26 0.052(2) 0.046(2) 0.040(2) 0.0234(17) -0.0013(17) -0.0044(18)
C27 0.0337(18) 0.067(3) 0.0225(16) 0.0112(16) -0.0028(14) -0.0048(17)
C28 0.0189(14) 0.0301(15) 0.0292(15) 0.0070(12) 0.0017(12) -0.0021(12)
C29 0.0286(17) 0.0436(19) 0.0425(19) 0.0028(16) 0.0101(15) 0.0026(15)
C30 0.0262(16) 0.049(2) 0.0384(19) 0.0036(16) 0.0008(14) -0.0141(15)
C31 0.0205(15) 0.045(2) 0.051(2) 0.0221(17) 0.0060(14) -0.0015(14)
C32 0.0186(13) 0.0225(13) 0.0215(13) 0.0045(11) 0.0007(11) -0.0014(11)
C33 0.0227(14) 0.0241(14) 0.0228(14) 0.0095(11) -0.0002(11) -0.0046(11)
C34 0.0255(15) 0.0225(14) 0.0272(15) 0.0103(12) -0.0018(12) -0.0070(12)
C35 0.040(2) 0.0302(18) 0.081(3) -0.0108(19) 0.009(2) -0.0067(16)
C36 0.067(3) 0.108(5) 0.096(4) -0.067(4) 0.020(3) -0.009(3)
C37 0.084(4) 0.076(3) 0.080(3) -0.032(3) 0.051(3) -0.025(3)
C38 0.0343(19) 0.047(2) 0.063(3) -0.0087(19) 0.0185(18) -0.0037(16)
N1 0.0177(11) 0.0179(11) 0.0205(11) 0.0055(9) 0.0009(9) -0.0032(9)
N2 0.0187(11) 0.0204(11) 0.0211(11) 0.0079(9) 0.0022(9) -0.0026(9)
O1 0.0327(12) 0.0358(12) 0.0367(13) 0.0128(10) 0.0072(10) 0.0129(10)
O2 0.0221(10) 0.0195(9) 0.0220(10) 0.0081(8) -0.0009(8) -0.0018(8)
O3 0.0203(10) 0.0375(12) 0.0263(11) 0.0147(9) -0.0002(8) -0.0070(9)
O4 0.0275(11) 0.0293(11) 0.0426(13) -0.0069(10) 0.0101(10) -0.0070(9)
Cl1 0.0453(5) 0.0325(4) 0.0274(4) 0.0121(3) 0.0053(3) -0.0096(3)
Ti1 0.0219(3) 0.0292(3) 0.0269(3) 0.0140(2) -0.0022(2) -0.0047(2)

loop_
_atom_type_symbol
_atom_type_description
_atom_type_scat_dispersion_real
_atom_type_scat_dispersion_imag
_atom_type_scat_source
C C 0.0033 0.0016 'International Tables Vol C Tables 4.2.6.8 and 6.1.1.4'
H H 0.0000 0.0000 'International Tables Vol C Tables 4.2.6.8 and 6.1.1.4'
N N 0.0061 0.0033 'International Tables Vol C Tables 4.2.6.8 and 6.1.1.4'
O O 0.0106 0.0060 'International Tables Vol C Tables 4.2.6.8 and 6.1.1.4'
Cl Cl 0.1484 0.1585 'International Tables Vol C Tables 4.2.6.8 and 6.1.1.4'
Ti Ti 0.2776 0.4457 'International Tables Vol C Tables 4.2.6.8 and 6.1.1.4'

loop_
_geom_angle_atom_site_label_1
_geom_angle_atom_site_label_2
_geom_angle_atom_site_label_3
_geom_angle
C3 C1 O1 117.1(4)
C3 C1 C2 122.7(5)
O1 C1 C2 113.2(4)
C3 C1 H1 98.8
O1 C1 H1 98.8
C2 C1 H1 98.8
C1 C2 H2A 109.5
C1 C2 H2B 109.5
H2A C2 H2B 109.5
C1 C2 H2C 109.5
H2A C2 H2C 109.5
H2B C2 H2C 109.5
C1 C3 H3A 109.5
C1 C3 H3B 109.5
H3A C3 H3B 109.5
C1 C3 H3C 109.5
H3A C3 H3C 109.5
H3B C3 H3C 109.5
O2 C4 C5 119.8(2)
O2 C4 C9 121.1(2)
C5 C4 C9 119.1(2)
C6 C5 C4 120.9(2)
C6 C5 N1 118.2(2)
C4 C5 N1 120.9(2)
C7 C6 C5 120.9(2)
C7 C6 H6 119.6
C5 C6 H6 119.6
C6 C7 C8 117.4(2)
C6 C7 C10 121.8(2)
C8 C7 C10 120.8(2)
C9 C8 C7 123.8(3)
C9 C8 H8 118.1
C7 C8 H8 118.1
C8 C9 C4 117.7(2)
C8 C9 C14 121.4(2)
C4 C9 C14 120.8(2)
C11 C10 C7 111.6(2)
C11 C10 C12 108.6(3)
C7 C10 C12 109.2(2)
C11 C10 C13 108.0(2)
C7 C10 C13 110.3(2)
C12 C10 C13 109.1(3)
C10 C11 H11A 109.5
C10 C11 H11B 109.5
H11A C11 H11B 109.5
C10 C11 H11C 109.5
H11A C11 H11C 109.5
H11B C11 H11C 109.5
C10 C12 H12A 109.5
C10 C12 H12B 109.5
H12A C12 H12B 109.5
C10 C12 H12C 109.5
H12A C12 H12C 109.5
H12B C12 H12C 109.5
C10 C13 H13A 109.5
C10 C13 H13B 109.5
H13A C13 H13B 109.5
C10 C13 H13C 109.5
H13A C13 H13C 109.5
H13B C13 H13C 109.5
C9 C14 C17 112.2(2)
C9 C14 C16 110.5(2)
C17 C14 C16 107.4(3)
C9 C14 C15 110.2(2)
C17 C14 C15 107.0(3)
C16 C14 C15 109.5(3)
C14 C15 H15A 109.5
C14 C15 H15B 109.5
H15A C15 H15B 109.5
C14 C15 H15C 109.5
H15A C15 H15C 109.5
H15B C15 H15C 109.5
C14 C16 H16A 109.5
C14 C16 H16B 109.5
H16A C16 H16B 109.5
C14 C16 H16C 109.5
H16A C16 H16C 109.5
H16B C16 H16C 109.5
C14 C17 H17A 109.5
C14 C17 H17B 109.5
H17A C17 H17B 109.5
C14 C17 H17C 109.5
H17A C17 H17C 109.5
H17B C17 H17C 109.5
O3 C18 C23 121.5(2)
O3 C18 C19 119.6(2)
C23 C18 C19 118.9(2)
C20 C19 C18 120.7(3)
C20 C19 N2 119.0(2)
C18 C19 N2 120.3(2)
C21 C20 C19 121.2(3)
C21 C20 H20 119.4
C19 C20 H20 119.4
C20 C21 C22 116.9(3)
C20 C21 C28 121.1(3)
C22 C21 C28 121.9(2)
C23 C22 C21 123.6(3)
C23 C22 H22 118.2
C21 C22 H22 118.2
C22 C23 C18 118.1(3)
C22 C23 C24 121.0(3)
C18 C23 C24 120.9(3)
C25 C24 C27 107.4(3)
C25 C24 C26 109.6(3)
C27 C24 C26 108.5(3)
C25 C24 C23 110.9(3)
C27 C24 C23 111.3(3)
C26 C24 C23 109.2(3)
C24 C25 H25A 109.5
C24 C25 H25B 109.5
H25A C25 H25B 109.5
C24 C25 H25C 109.5
H25A C25 H25C 109.5
H25B C25 H25C 109.5
C24 C26 H26A 109.5
C24 C26 H26B 109.5
H26A C26 H26B 109.5
C24 C26 H26C 109.5
H26A C26 H26C 109.5
H26B C26 H26C 109.5
C24 C27 H27A 109.5
C24 C27 H27B 109.5
H27A C27 H27B 109.5
C24 C27 H27C 109.5
H27A C27 H27C 109.5
H27B C27 H27C 109.5
C29 C28 C31 108.8(3)
C29 C28 C30 108.7(3)
C31 C28 C30 108.1(3)
C29 C28 C21 108.2(2)
C31 C28 C21 111.5(2)
C30 C28 C21 111.4(3)
C28 C29 H29A 109.5
C28 C29 H29B 109.5
H29A C29 H29B 109.5
C28 C29 H29C 109.5
H29A C29 H29C 109.5
H29B C29 H29C 109.5
C28 C30 H30A 109.5
C28 C30 H30B 109.5
H30A C30 H30B 109.5
C28 C30 H30C 109.5
H30A C30 H30C 109.5
H30B C30 H30C 109.5
C28 C31 H31A 109.5
C28 C31 H31B 109.5
H31A C31 H31B 109.5
C28 C31 H31C 109.5
H31A C31 H31C 109.5
H31B C31 H31C 109.5
N1 C32 N2 108.8(2)
N1 C32 Ti1 126.1(2)
N2 C32 Ti1 125.13(19)
N2 C33 C34 103.0(2)
N2 C33 H33A 111.2
C34 C33 H33A 111.2
N2 C33 H33B 111.2
C34 C33 H33B 111.2
H33A C33 H33B 109.1
N1 C34 C33 102.5(2)
N1 C34 H34A 111.3
C33 C34 H34A 111.3
N1 C34 H34B 111.3
C33 C34 H34B 111.3
H34A C34 H34B 109.2
O4 C35 C36 104.5(3)
O4 C35 H35A 110.8
C36 C35 H35A 110.8
O4 C35 H35B 110.8
C36 C35 H35B 110.8
H35A C35 H35B 108.9
C35 C36 C37 104.5(4)
C35 C36 H36A 110.9
C37 C36 H36A 110.9
C35 C36 H36B 110.9
C37 C36 H36B 110.9
H36A C36 H36B 108.9
C38 C37 C36 105.9(4)
C38 C37 H37A 110.6
C36 C37 H37A 110.6
C38 C37 H37B 110.6
C36 C37 H37B 110.6
H37A C37 H37B 108.7
O4 C38 C37 107.2(3)
O4 C38 H38A 110.3
C37 C38 H38A 110.3
O4 C38 H38B 110.3
C37 C38 H38B 110.3
H38A C38 H38B 108.5
C32 N1 C5 126.7(2)
C32 N1 C34 112.9(2)
C5 N1 C34 120.3(2)
C32 N2 C19 126.8(2)
C32 N2 C33 112.4(2)
C19 N2 C33 120.6(2)
C1 O1 Ti1 154.7(3)
C4 O2 Ti1 141.58(18)
C18 O3 Ti1 138.84(19)
C38 O4 C35 108.0(3)
C38 O4 Ti1 124.9(2)
C35 O4 Ti1 126.6(2)
O1 Ti1 O2 96.62(10)
O1 Ti1 O3 95.70(11)
O2 Ti1 O3 159.19(9)
O1 Ti1 C32 96.45(11)
O2 Ti1 C32 81.52(9)
O3 Ti1 C32 80.48(10)
O1 Ti1 O4 176.78(10)
O2 Ti1 O4 84.32(9)
O3 Ti1 O4 82.53(9)
C32 Ti1 O4 80.63(10)
O1 Ti1 Cl1 98.44(8)
O2 Ti1 Cl1 98.81(6)
O3 Ti1 Cl1 95.89(7)
C32 Ti1 Cl1 164.96(8)
O4 Ti1 Cl1 84.44(6)

loop_
_geom_bond_atom_site_label_1
_geom_bond_atom_site_label_2
_geom_bond_distance
C1 C3 1.389(6)
C1 O1 1.396(5)
C1 C2 1.443(6)
C1 H1 1.0000
C2 H2A 0.9800
C2 H2B 0.9800
C2 H2C 0.9800
C3 H3A 0.9800
C3 H3B 0.9800
C3 H3C 0.9800
C4 O2 1.338(3)
C4 C5 1.404(4)
C4 C9 1.417(4)
C5 C6 1.397(4)
C5 N1 1.417(3)
C6 C7 1.388(4)
C6 H6 0.9500
C7 C8 1.398(4)
C7 C10 1.533(4)
C8 C9 1.392(4)
C8 H8 0.9500
C9 C14 1.533(4)
C10 C11 1.530(4)
C10 C12 1.533(4)
C10 C13 1.535(4)
C11 H11A 0.9800
C11 H11B 0.9800
C11 H11C 0.9800
C12 H12A 0.9800
C12 H12B 0.9800
C12 H12C 0.9800
C13 H13A 0.9800
C13 H13B 0.9800
C13 H13C 0.9800
C14 C17 1.534(4)
C14 C16 1.534(4)
C14 C15 1.542(4)
C15 H15A 0.9800
C15 H15B 0.9800
C15 H15C 0.9800
C16 H16A 0.9800
C16 H16B 0.9800
C16 H16C 0.9800
C17 H17A 0.9800
C17 H17B 0.9800
C17 H17C 0.9800
C18 O3 1.338(3)
C18 C23 1.405(4)
C18 C19 1.407(4)
C19 C20 1.392(4)
C19 N2 1.417(3)
C20 C21 1.390(4)
C20 H20 0.9500
C21 C22 1.400(4)
C21 C28 1.536(4)
C22 C23 1.392(4)
C22 H22 0.9500
C23 C24 1.544(4)
C24 C25 1.535(5)
C24 C27 1.536(4)
C24 C26 1.541(5)
C25 H25A 0.9800
C25 H25B 0.9800
C25 H25C 0.9800
C26 H26A 0.9800
C26 H26B 0.9800
C26 H26C 0.9800
C27 H27A 0.9800
C27 H27B 0.9800
C27 H27C 0.9800
C28 C29 1.532(5)
C28 C31 1.534(4)
C28 C30 1.536(4)
C29 H29A 0.9800
C29 H29B 0.9800
C29 H29C 0.9800
C30 H30A 0.9800
C30 H30B 0.9800
C30 H30C 0.9800
C31 H31A 0.9800
C31 H31B 0.9800
C31 H31C 0.9800
C32 N1 1.334(3)
C32 N2 1.341(3)
C32 Ti1 2.166(3)
C33 N2 1.479(3)
C33 C34 1.517(4)
C33 H33A 0.9900
C33 H33B 0.9900
C34 N1 1.481(3)
C34 H34A 0.9900
C34 H34B 0.9900
C35 O4 1.442(4)
C35 C36 1.482(7)
C35 H35A 0.9900
C35 H35B 0.9900
C36 C37 1.509(7)
C36 H36A 0.9900
C36 H36B 0.9900
C37 C38 1.475(6)
C37 H37A 0.9900
C37 H37B 0.9900
C38 O4 1.434(4)
C38 H38A 0.9900
C38 H38B 0.9900
O1 Ti1 1.779(2)
O2 Ti1 1.8604(19)
O3 Ti1 1.896(2)
O4 Ti1 2.272(2)
Cl1 Ti1 2.3825(9)

loop_
_geom_torsion_atom_site_label_1
_geom_torsion_atom_site_label_2
_geom_torsion_atom_site_label_3
_geom_torsion_atom_site_label_4
_geom_torsion
O2 C4 C5 C6 177.0(2)
C9 C4 C5 C6 -3.9(4)
O2 C4 C5 N1 -5.1(4)
C9 C4 C5 N1 173.9(2)
C4 C5 C6 C7 -0.7(4)
N1 C5 C6 C7 -178.6(2)
C5 C6 C7 C8 3.4(4)
C5 C6 C7 C10 -176.7(3)
C6 C7 C8 C9 -1.4(4)
C10 C7 C8 C9 178.6(3)
C7 C8 C9 C4 -3.1(4)
C7 C8 C9 C14 174.6(3)
O2 C4 C9 C8 -175.3(2)
C5 C4 C9 C8 5.7(4)
O2 C4 C9 C14 7.0(4)
C5 C4 C9 C14 -172.1(2)
C6 C7 C10 C11 -10.2(4)
C8 C7 C10 C11 169.8(3)
C6 C7 C10 C12 109.9(3)
C8 C7 C10 C12 -70.2(3)
C6 C7 C10 C13 -130.3(3)
C8 C7 C10 C13 49.7(4)
C8 C9 C14 C17 -1.9(4)
C4 C9 C14 C17 175.8(3)
C8 C9 C14 C16 -121.7(3)
C4 C9 C14 C16 56.0(4)
C8 C9 C14 C15 117.2(3)
C4 C9 C14 C15 -65.1(3)
O3 C18 C19 C20 171.8(3)
C23 C18 C19 C20 -8.3(4)
O3 C18 C19 N2 -9.5(4)
C23 C18 C19 N2 170.3(3)
C18 C19 C20 C21 3.0(4)
N2 C19 C20 C21 -175.7(3)
C19 C20 C21 C22 3.3(4)
C19 C20 C21 C28 -172.8(3)
C20 C21 C22 C23 -4.4(4)
C28 C21 C22 C23 171.7(3)
C21 C22 C23 C18 -0.9(5)
C21 C22 C23 C24 -179.5(3)
O3 C18 C23 C22 -173.0(3)
C19 C18 C23 C22 7.2(4)
O3 C18 C23 C24 5.6(4)
C19 C18 C23 C24 -174.2(3)
C22 C23 C24 C25 -131.8(3)
C18 C23 C24 C25 49.6(4)
C22 C23 C24 C27 -12.3(4)
C18 C23 C24 C27 169.1(3)
C22 C23 C24 C26 107.4(3)
C18 C23 C24 C26 -71.2(4)
C20 C21 C28 C29 85.0(3)
C22 C21 C28 C29 -90.9(3)
C20 C21 C28 C31 -34.7(4)
C22 C21 C28 C31 149.5(3)
C20 C21 C28 C30 -155.5(3)
C22 C21 C28 C30 28.6(4)
N2 C33 C34 N1 5.5(3)
O4 C35 C36 C37 29.8(6)
C35 C36 C37 C38 -17.9(7)
C36 C37 C38 O4 -0.8(6)
N2 C32 N1 C5 -178.4(2)
Ti1 C32 N1 C5 2.0(4)
N2 C32 N1 C34 1.9(3)
Ti1 C32 N1 C34 -177.7(2)
C6 C5 N1 C32 -172.2(3)
C4 C5 N1 C32 9.9(4)
C6 C5 N1 C34 7.4(4)
C4 C5 N1 C34 -170.5(3)
C33 C34 N1 C32 -4.9(3)
C33 C34 N1 C5 175.4(2)
N1 C32 N2 C19 -172.6(3)
Ti1 C32 N2 C19 7.0(4)
N1 C32 N2 C33 2.1(3)
Ti1 C32 N2 C33 -178.3(2)
C20 C19 N2 C32 -166.9(3)
C18 C19 N2 C32 14.4(4)
C20 C19 N2 C33 18.7(4)
C18 C19 N2 C33 -160.0(3)
C34 C33 N2 C32 -5.0(3)
C34 C33 N2 C19 170.1(2)
C3 C1 O1 Ti1 64.7(9)
C2 C1 O1 Ti1 -87.0(8)
C5 C4 O2 Ti1 -16.7(4)
C9 C4 O2 Ti1 164.2(2)
C23 C18 O3 Ti1 156.5(2)
C19 C18 O3 Ti1 -23.7(4)
C37 C38 O4 C35 20.1(5)
C37 C38 O4 Ti1 -151.7(3)
C36 C35 O4 C38 -31.4(5)
C36 C35 O4 Ti1 140.2(3)
C1 O1 Ti1 O2 177.1(6)
C1 O1 Ti1 O3 -19.7(6)
C1 O1 Ti1 C32 -100.7(6)
C1 O1 Ti1 Cl1 77.2(6)
C4 O2 Ti1 O1 117.3(3)
C4 O2 Ti1 O3 -8.6(5)
C4 O2 Ti1 C32 21.7(3)
C4 O2 Ti1 O4 -59.6(3)
C4 O2 Ti1 Cl1 -143.0(3)
C18 O3 Ti1 O1 -61.9(3)
C18 O3 Ti1 O2 64.1(4)
C18 O3 Ti1 C32 33.7(3)
C18 O3 Ti1 O4 115.4(3)
C18 O3 Ti1 Cl1 -161.0(3)
N1 C32 Ti1 O1 -108.1(3)
N2 C32 Ti1 O1 72.4(3)
N1 C32 Ti1 O2 -12.4(2)
N2 C32 Ti1 O2 168.1(3)
N1 C32 Ti1 O3 157.2(3)
N2 C32 Ti1 O3 -22.4(2)
N1 C32 Ti1 O4 73.2(2)
N2 C32 Ti1 O4 -106.3(2)
N1 C32 Ti1 Cl1 80.1(4)
N2 C32 Ti1 Cl1 -99.5(4)
C38 O4 Ti1 O2 -48.0(3)
C35 O4 Ti1 O2 141.6(3)
C38 O4 Ti1 O3 148.1(3)
C35 O4 Ti1 O3 -22.2(3)
C38 O4 Ti1 C32 -130.4(3)
C35 O4 Ti1 C32 59.3(3)
C38 O4 Ti1 Cl1 51.4(3)
C35 O4 Ti1 Cl1 -118.9(3)
